data_2108655
loop_
_publ_author_name
'King, Graham'

_publ_section_title
;
 New examples of non-cooperative octahedral tilting in a double
 perovskite: phase transitions in K~3~GaF~6~
;
_journal_issue 5
_journal_name_full 'Acta Crystallographica Section B'
_journal_page_first
;
;
_journal_paper_doi 10.1107/S2052520620009695
_journal_volume 76
_journal_year 2020
_chemical_formula_sum 'F6 Ga K3'
_chemical_formula_weight 301
_space_group_IT_number 225
_space_group_name_Hall '-F 4 2 3'
_space_group_name_H-M_alt 'F m -3 m'
_symmetry_cell_setting cubic
_symmetry_space_group_name_H-M 'F m -3 m'
_cell_angle_alpha 90
_cell_angle_beta 90
_cell_angle_gamma 90
_cell_formula_units_Z 4
_cell_length_a 8.6649(1)
_cell_length_b 8.6649(1)
_cell_length_c 8.6649(1)
_cell_volume 650.565(13)
_exptl_crystal_density_diffrn 3.073158
_pd_phase_name K3GaF6_delta
_cod_data_source_file je5027sup1.cif
_cod_data_source_block K3GaF6_Fm-3m
_cod_original_cell_volume 650.57(3)
_cod_database_code 2108655

loop_
_space_group_symop_id
_space_group_symop_operation_xyz
1 x,y,z
2 z,x,y
3 y,z,x
4 x,y,-z
5 -z,x,y
6 y,-z,x
7 -z,x,-y
8 -y,-z,x
9 y,-z,-x
10 -x,y,-z
11 -z,-x,y
12 x,-y,-z
13 y,x,z
14 z,y,x
15 x,z,y
16 y,x,-z
17 -z,y,x
18 x,-z,y
19 -z,y,-x
20 -x,-z,y
21 x,-z,-y
22 -y,x,-z
23 -z,-y,x
24 y,-x,-z
25 -x,-y,-z
26 -z,-x,-y
27 -y,-z,-x
28 -x,-y,z
29 z,-x,-y
30 -y,z,-x
31 z,-x,y
32 y,z,-x
33 -y,z,x
34 x,-y,z
35 z,x,-y
36 -x,y,z
37 -y,-x,-z
38 -z,-y,-x
39 -x,-z,-y
40 -y,-x,z
41 z,-y,-x
42 -x,z,-y
43 z,-y,x
44 x,z,-y
45 -x,z,y
46 y,-x,z
47 z,y,-x
48 -y,x,z
49 x,1/2+y,1/2+z
50 z,1/2+x,1/2+y
51 y,1/2+z,1/2+x
52 x,1/2+y,1/2-z
53 -z,1/2+x,1/2+y
54 y,1/2-z,1/2+x
55 -z,1/2+x,1/2-y
56 -y,1/2-z,1/2+x
57 y,1/2-z,1/2-x
58 -x,1/2+y,1/2-z
59 -z,1/2-x,1/2+y
60 x,1/2-y,1/2-z
61 y,1/2+x,1/2+z
62 z,1/2+y,1/2+x
63 x,1/2+z,1/2+y
64 y,1/2+x,1/2-z
65 -z,1/2+y,1/2+x
66 x,1/2-z,1/2+y
67 -z,1/2+y,1/2-x
68 -x,1/2-z,1/2+y
69 x,1/2-z,1/2-y
70 -y,1/2+x,1/2-z
71 -z,1/2-y,1/2+x
72 y,1/2-x,1/2-z
73 -x,1/2-y,1/2-z
74 -z,1/2-x,1/2-y
75 -y,1/2-z,1/2-x
76 -x,1/2-y,1/2+z
77 z,1/2-x,1/2-y
78 -y,1/2+z,1/2-x
79 z,1/2-x,1/2+y
80 y,1/2+z,1/2-x
81 -y,1/2+z,1/2+x
82 x,1/2-y,1/2+z
83 z,1/2+x,1/2-y
84 -x,1/2+y,1/2+z
85 -y,1/2-x,1/2-z
86 -z,1/2-y,1/2-x
87 -x,1/2-z,1/2-y
88 -y,1/2-x,1/2+z
89 z,1/2-y,1/2-x
90 -x,1/2+z,1/2-y
91 z,1/2-y,1/2+x
92 x,1/2+z,1/2-y
93 -x,1/2+z,1/2+y
94 y,1/2-x,1/2+z
95 z,1/2+y,1/2-x
96 -y,1/2+x,1/2+z
97 1/2+x,y,1/2+z
98 1/2+z,x,1/2+y
99 1/2+y,z,1/2+x
100 1/2+x,y,1/2-z
101 1/2-z,x,1/2+y
102 1/2+y,-z,1/2+x
103 1/2-z,x,1/2-y
104 1/2-y,-z,1/2+x
105 1/2+y,-z,1/2-x
106 1/2-x,y,1/2-z
107 1/2-z,-x,1/2+y
108 1/2+x,-y,1/2-z
109 1/2+y,x,1/2+z
110 1/2+z,y,1/2+x
111 1/2+x,z,1/2+y
112 1/2+y,x,1/2-z
113 1/2-z,y,1/2+x
114 1/2+x,-z,1/2+y
115 1/2-z,y,1/2-x
116 1/2-x,-z,1/2+y
117 1/2+x,-z,1/2-y
118 1/2-y,x,1/2-z
119 1/2-z,-y,1/2+x
120 1/2+y,-x,1/2-z
121 1/2-x,-y,1/2-z
122 1/2-z,-x,1/2-y
123 1/2-y,-z,1/2-x
124 1/2-x,-y,1/2+z
125 1/2+z,-x,1/2-y
126 1/2-y,z,1/2-x
127 1/2+z,-x,1/2+y
128 1/2+y,z,1/2-x
129 1/2-y,z,1/2+x
130 1/2+x,-y,1/2+z
131 1/2+z,x,1/2-y
132 1/2-x,y,1/2+z
133 1/2-y,-x,1/2-z
134 1/2-z,-y,1/2-x
135 1/2-x,-z,1/2-y
136 1/2-y,-x,1/2+z
137 1/2+z,-y,1/2-x
138 1/2-x,z,1/2-y
139 1/2+z,-y,1/2+x
140 1/2+x,z,1/2-y
141 1/2-x,z,1/2+y
142 1/2+y,-x,1/2+z
143 1/2+z,y,1/2-x
144 1/2-y,x,1/2+z
145 1/2+x,1/2+y,z
146 1/2+z,1/2+x,y
147 1/2+y,1/2+z,x
148 1/2+x,1/2+y,-z
149 1/2-z,1/2+x,y
150 1/2+y,1/2-z,x
151 1/2-z,1/2+x,-y
152 1/2-y,1/2-z,x
153 1/2+y,1/2-z,-x
154 1/2-x,1/2+y,-z
155 1/2-z,1/2-x,y
156 1/2+x,1/2-y,-z
157 1/2+y,1/2+x,z
158 1/2+z,1/2+y,x
159 1/2+x,1/2+z,y
160 1/2+y,1/2+x,-z
161 1/2-z,1/2+y,x
162 1/2+x,1/2-z,y
163 1/2-z,1/2+y,-x
164 1/2-x,1/2-z,y
165 1/2+x,1/2-z,-y
166 1/2-y,1/2+x,-z
167 1/2-z,1/2-y,x
168 1/2+y,1/2-x,-z
169 1/2-x,1/2-y,-z
170 1/2-z,1/2-x,-y
171 1/2-y,1/2-z,-x
172 1/2-x,1/2-y,z
173 1/2+z,1/2-x,-y
174 1/2-y,1/2+z,-x
175 1/2+z,1/2-x,y
176 1/2+y,1/2+z,-x
177 1/2-y,1/2+z,x
178 1/2+x,1/2-y,z
179 1/2+z,1/2+x,-y
180 1/2-x,1/2+y,z
181 1/2-y,1/2-x,-z
182 1/2-z,1/2-y,-x
183 1/2-x,1/2-z,-y
184 1/2-y,1/2-x,z
185 1/2+z,1/2-y,-x
186 1/2-x,1/2+z,-y
187 1/2+z,1/2-y,x
188 1/2+x,1/2+z,-y
189 1/2-x,1/2+z,y
190 1/2+y,1/2-x,z
191 1/2+z,1/2+y,-x
192 1/2-y,1/2+x,z

loop_
_atom_site_label
_atom_site_type_symbol
_atom_site_fract_x
_atom_site_fract_y
_atom_site_fract_z
_atom_site_occupancy
_atom_site_adp_type
_atom_site_U_iso_or_equiv
_atom_site_symmetry_multiplicity
Ka K1+ 0.25000 0.25000 0.25000 1.000 Uiso 0.0737(7) 8
Kb K1+ 0.00000 0.00000 0.00000 1.000 Uiso 0.0972(12) 4
Ga Ga3+ 0.50000 0.50000 0.50000 1.000 Uiso 0.0209(5) 4
F F1- 0.29020(22) 0.00000 0.00000 1.000 Uani 0.121 24

loop_
_atom_site_aniso_label
_atom_site_aniso_U_11
_atom_site_aniso_U_22
_atom_site_aniso_U_33
_atom_site_aniso_U_12
_atom_site_aniso_U_13
_atom_site_aniso_U_23
F 0.0285(18) 0.1670(18) 0.1670(18) 0.0000 0.0000 0.0000

loop_
_atom_type_symbol
_atom_type_number_in_cell
F 24
Ga 4
K 12
